data_7225395
loop_
_publ_author_name
'Song, Yuming'
'Li, Ke'
'Shu, Tao'
'Xie, Yamei'
'Zhang, Yixin'
'Qu, Jingping'

_publ_section_title
;
 Prochiral Alkyl-aminomethyl Ketones as Convenient Precursors for
 Efficient Synthesis of Chiral (2,3,5)- Tri-substitued Pyrrolidines via an
 Organo-Catalysed Tandem Reaction
;
_journal_name_full 'RSC Adv.'
_journal_paper_doi 10.1039/C6RA10153D
_journal_year 2016
_chemical_absolute_configuration ad
_chemical_formula_sum 'C19 H20 N O4 S'
_chemical_formula_weight 358.42
_chemical_name_systematic
; 
 ? 
;
_space_group_IT_number 19
_symmetry_cell_setting orthorhombic
_symmetry_space_group_name_Hall 'P 2ac 2ab'
_symmetry_space_group_name_H-M 'P 21 21 21'
_atom_sites_solution_hydrogens geom
_atom_sites_solution_primary direct
_atom_sites_solution_secondary difmap
_audit_creation_method SHELXL-97
_audit_update_record
;
2016-04-14 deposited with the CCDC.
2016-05-30 downloaded from the CCDC.
;
_cell_angle_alpha 90.00
_cell_angle_beta 90.00
_cell_angle_gamma 90.00
_cell_formula_units_Z 4
_cell_length_a 7.3097(11)
_cell_length_b 10.0954(15)
_cell_length_c 24.274(4)
_cell_measurement_reflns_used 4175
_cell_measurement_temperature 298(2)
_cell_measurement_theta_max 27.0205
_cell_measurement_theta_min 2.185
_cell_volume 1791.3(5)
_computing_cell_refinement 'Bruker SMART'
_computing_data_collection 'Bruker SMART'
_computing_data_reduction 'Bruker SAINT'
_computing_molecular_graphics 'Bruker SHELXTL'
_computing_publication_material 'Bruker SHELXTL'
_computing_structure_refinement 'Bruker SHELXTL'
_computing_structure_solution 'Bruker SHELXTL'
_diffrn_ambient_temperature 298(2)
_diffrn_measured_fraction_theta_full 0.999
_diffrn_measured_fraction_theta_max 0.999
_diffrn_measurement_device_type 'CCD area detector'
_diffrn_measurement_method 'phi and omega scans'
_diffrn_radiation_monochromator graphite
_diffrn_radiation_source 'fine-focus sealed tube'
_diffrn_radiation_type MoK\a
_diffrn_radiation_wavelength 0.71073
_diffrn_reflns_av_R_equivalents 0.0187
_diffrn_reflns_av_sigmaI/netI 0.0246
_diffrn_reflns_limit_h_max 5
_diffrn_reflns_limit_h_min -8
_diffrn_reflns_limit_k_max 12
_diffrn_reflns_limit_k_min -10
_diffrn_reflns_limit_l_max 28
_diffrn_reflns_limit_l_min -28
_diffrn_reflns_number 8108
_diffrn_reflns_theta_full 25.00
_diffrn_reflns_theta_max 25.00
_diffrn_reflns_theta_min 2.18
_exptl_absorpt_coefficient_mu 0.204
_exptl_absorpt_correction_T_max 0.9546
_exptl_absorpt_correction_T_min 0.9395
_exptl_absorpt_correction_type none
_exptl_crystal_colour 'transparent white'
_exptl_crystal_density_diffrn 1.329
_exptl_crystal_density_method 'not measured'
_exptl_crystal_description block
_exptl_crystal_F_000 756
_exptl_crystal_size_max 0.31
_exptl_crystal_size_mid 0.27
_exptl_crystal_size_min 0.23
_refine_diff_density_max 0.228
_refine_diff_density_min -0.245
_refine_diff_density_rms 0.037
_refine_ls_abs_structure_details 'Flack H D (1983), Acta Cryst. A39, 876-881'
_refine_ls_abs_structure_Flack 0.13(7)
_refine_ls_extinction_method none
_refine_ls_goodness_of_fit_ref 1.041
_refine_ls_hydrogen_treatment 'riding mode'
_refine_ls_matrix_type full
_refine_ls_number_parameters 226
_refine_ls_number_reflns 3156
_refine_ls_number_restraints 0
_refine_ls_restrained_S_all 1.041
_refine_ls_R_factor_all 0.0353
_refine_ls_R_factor_gt 0.0323
_refine_ls_shift/su_max 0.000
_refine_ls_shift/su_mean 0.000
_refine_ls_structure_factor_coef Fsqd
_refine_ls_weighting_details 'calc w=1/[\s^2^(Fo^2^)+(0.0564P)^2^+0.1693P] where P=(Fo^2^+2Fc^2^)/3'
_refine_ls_weighting_scheme calc
_refine_ls_wR_factor_gt 0.0873
_refine_ls_wR_factor_ref 0.0890
_reflns_number_gt 2972
_reflns_number_total 3156
_reflns_threshold_expression >2sigma(I)
_cod_data_source_file c6ra10153d2.cif
_cod_data_source_block 1
_cod_depositor_comments
;
The following automatic conversions were performed:

'_symmetry_cell_setting' value 'Orthorhombic' changed to
'orthorhombic' according to
/usr/data/users/saulius/crontab/automatic-downloads/rss-feeds/RSC/lib/dictionaries/cif_core.dic
dictionary named 'cif_core.dic' version 2.4.2 from 2011-04-26.

Automatic conversion script
Id: cif_fix_values 4268 2015-11-12 08:31:59Z antanas 
;
_cod_original_cell_volume 1791.2(5)
_cod_original_sg_symbol_H-M 'P2(1)2(1)2(1) '
_cod_database_code 7225395

loop_
_symmetry_equiv_pos_as_xyz
'x, y, z'
'-x+1/2, -y, z+1/2'
'-x, y+1/2, -z+1/2'
'x+1/2, -y+1/2, -z'

loop_
_atom_site_label
_atom_site_type_symbol
_atom_site_fract_x
_atom_site_fract_y
_atom_site_fract_z
_atom_site_U_iso_or_equiv
_atom_site_adp_type
_atom_site_occupancy
_atom_site_symmetry_multiplicity
_atom_site_calc_flag
_atom_site_refinement_flags
N1 N 0.1800(2) 0.00281(17) 0.83114(6) 0.0415(4) Uani 1 1 d .
S1 S 0.03333(7) 0.01574(5) 0.88081(2) 0.04304(14) Uani 1 1 d .
O1 O 0.0755(2) -0.08590(16) 0.91986(7) 0.0616(4) Uani 1 1 d .
O2 O -0.14280(19) 0.01777(17) 0.85445(7) 0.0556(4) Uani 1 1 d .
O3 O 0.4645(2) 0.0621(2) 0.86839(7) 0.0712(5) Uani 1 1 d .
O4 O 0.0055(3) -0.11778(14) 0.74089(7) 0.0631(5) Uani 1 1 d .
C1 C 0.3686(3) -0.0395(2) 0.83987(9) 0.0510(5) Uani 1 1 d .
H1B H 0.3738 -0.1235 0.8600 0.061 Uiso 1 1 calc R
C2 C 0.4324(3) -0.0560(2) 0.78121(9) 0.0493(5) Uani 1 1 d .
H2B H 0.3872 -0.1380 0.7655 0.059 Uiso 1 1 calc R
H2C H 0.5648 -0.0548 0.7789 0.059 Uiso 1 1 calc R
C3 C 0.3486(3) 0.06479(18) 0.75222(8) 0.0378(4) Uani 1 1 d .
H3B H 0.4155 0.1426 0.7656 0.045 Uiso 1 1 calc R
C4 C 0.1525(2) 0.07190(17) 0.77823(8) 0.0341(4) Uani 1 1 d .
H4A H 0.1170 0.1642 0.7846 0.041 Uiso 1 1 calc R
C5 C 0.0086(3) 0.00127(18) 0.74314(7) 0.0399(4) Uani 1 1 d .
C6 C -0.1229(3) 0.0857(2) 0.71262(11) 0.0579(6) Uani 1 1 d .
H6A H -0.2052 0.0306 0.6920 0.087 Uiso 1 1 calc R
H6B H -0.0573 0.1427 0.6879 0.087 Uiso 1 1 calc R
H6C H -0.1913 0.1386 0.7383 0.087 Uiso 1 1 calc R
C7 C 0.3592(3) 0.06814(19) 0.69019(8) 0.0413(4) Uani 1 1 d .
C8 C 0.3031(3) 0.1800(2) 0.66165(9) 0.0509(5) Uani 1 1 d .
H8A H 0.2501 0.2494 0.6811 0.061 Uiso 1 1 calc R
C9 C 0.3231(4) 0.1920(3) 0.60571(10) 0.0675(7) Uani 1 1 d .
H9A H 0.2828 0.2681 0.5879 0.081 Uiso 1 1 calc R
C10 C 0.4024(4) 0.0919(3) 0.57605(11) 0.0770(8) Uani 1 1 d .
H10A H 0.4175 0.1003 0.5382 0.092 Uiso 1 1 calc R
C11 C 0.4591(4) -0.0203(3) 0.60253(11) 0.0732(8) Uani 1 1 d .
H11A H 0.5130 -0.0883 0.5824 0.088 Uiso 1 1 calc R
C12 C 0.4371(3) -0.0340(2) 0.65952(10) 0.0569(6) Uani 1 1 d .
H12A H 0.4746 -0.1114 0.6770 0.068 Uiso 1 1 calc R
C13 C 0.0616(3) 0.1701(2) 0.91269(8) 0.0403(4) Uani 1 1 d .
C14 C -0.0191(3) 0.2816(2) 0.88983(8) 0.0479(5) Uani 1 1 d .
H14A H -0.0870 0.2748 0.8575 0.058 Uiso 1 1 calc R
C15 C 0.0019(3) 0.4017(2) 0.91522(9) 0.0545(5) Uani 1 1 d .
H15A H -0.0497 0.4766 0.8992 0.065 Uiso 1 1 calc R
C16 C 0.0976(3) 0.4150(2) 0.96411(9) 0.0527(5) Uani 1 1 d .
C17 C 0.1756(3) 0.3022(3) 0.98638(10) 0.0608(6) Uani 1 1 d .
H17A H 0.2400 0.3087 1.0193 0.073 Uiso 1 1 calc R
C18 C 0.1605(3) 0.1809(2) 0.96120(9) 0.0512(5) Uani 1 1 d .
H18A H 0.2160 0.1067 0.9765 0.061 Uiso 1 1 calc R
C19 C 0.1133(5) 0.5474(3) 0.99223(13) 0.0835(9) Uani 1 1 d .
H19A H 0.0513 0.6134 0.9707 0.125 Uiso 1 1 calc R
H19B H 0.2400 0.5709 0.9958 0.125 Uiso 1 1 calc R
H19C H 0.0586 0.5425 1.0281 0.125 Uiso 1 1 calc R

loop_
_atom_site_aniso_label
_atom_site_aniso_U_11
_atom_site_aniso_U_22
_atom_site_aniso_U_33
_atom_site_aniso_U_23
_atom_site_aniso_U_13
_atom_site_aniso_U_12
N1 0.0327(8) 0.0514(9) 0.0402(8) 0.0043(7) 0.0009(6) 0.0068(7)
S1 0.0345(2) 0.0524(3) 0.0422(2) 0.0052(2) 0.00510(19) 0.0000(2)
O1 0.0652(11) 0.0620(10) 0.0576(10) 0.0196(7) 0.0096(8) -0.0007(8)
O2 0.0309(7) 0.0750(10) 0.0610(9) -0.0075(8) 0.0039(6) -0.0040(7)
O3 0.0433(9) 0.1125(13) 0.0577(9) -0.0141(9) -0.0091(8) 0.0070(9)
O4 0.0800(12) 0.0384(8) 0.0710(10) -0.0086(7) -0.0062(9) -0.0140(8)
C1 0.0367(11) 0.0644(13) 0.0519(11) 0.0071(10) 0.0020(9) 0.0143(10)
C2 0.0381(11) 0.0531(12) 0.0568(12) 0.0020(10) 0.0068(9) 0.0117(9)
C3 0.0311(10) 0.0385(9) 0.0438(11) -0.0047(8) 0.0027(8) -0.0033(7)
C4 0.0323(9) 0.0313(8) 0.0388(9) -0.0015(7) 0.0009(7) 0.0009(7)
C5 0.0372(10) 0.0400(10) 0.0427(9) -0.0020(7) 0.0040(8) -0.0055(8)
C6 0.0394(12) 0.0683(14) 0.0662(15) 0.0017(12) -0.0146(11) -0.0057(11)
C7 0.0295(9) 0.0488(11) 0.0455(11) -0.0077(9) 0.0032(8) -0.0109(8)
C8 0.0585(14) 0.0458(11) 0.0483(11) -0.0011(9) 0.0030(10) -0.0169(10)
C9 0.0813(19) 0.0715(16) 0.0497(14) 0.0049(12) 0.0045(13) -0.0290(14)
C10 0.0702(18) 0.114(2) 0.0469(14) -0.0011(15) 0.0112(13) -0.0267(17)
C11 0.0501(13) 0.111(2) 0.0585(14) -0.0371(15) 0.0098(11) 0.0001(15)
C12 0.0400(11) 0.0731(14) 0.0575(12) -0.0178(11) -0.0032(10) 0.0050(11)
C13 0.0317(10) 0.0582(12) 0.0309(9) 0.0047(8) 0.0039(8) 0.0047(8)
C14 0.0495(12) 0.0622(12) 0.0321(10) -0.0006(8) -0.0037(9) 0.0150(10)
C15 0.0599(15) 0.0578(12) 0.0458(12) 0.0009(9) 0.0051(11) 0.0139(11)
C16 0.0443(12) 0.0669(14) 0.0469(12) -0.0075(10) 0.0057(10) -0.0038(10)
C17 0.0482(13) 0.0877(17) 0.0466(13) -0.0026(12) -0.0125(10) -0.0067(12)
C18 0.0403(12) 0.0680(14) 0.0454(12) 0.0099(10) -0.0087(9) 0.0024(10)
C19 0.081(2) 0.0867(19) 0.083(2) -0.0288(16) 0.0024(16) -0.0132(16)

loop_
_atom_type_symbol
_atom_type_description
_atom_type_scat_dispersion_real
_atom_type_scat_dispersion_imag
_atom_type_scat_source
C C 0.0033 0.0016 'International Tables Vol C Tables 4.2.6.8 and 6.1.1.4'
H H 0.0000 0.0000 'International Tables Vol C Tables 4.2.6.8 and 6.1.1.4'
N N 0.0061 0.0033 'International Tables Vol C Tables 4.2.6.8 and 6.1.1.4'
O O 0.0106 0.0060 'International Tables Vol C Tables 4.2.6.8 and 6.1.1.4'
S S 0.1246 0.1234 'International Tables Vol C Tables 4.2.6.8 and 6.1.1.4'

loop_
_geom_angle_atom_site_label_1
_geom_angle_atom_site_label_2
_geom_angle_atom_site_label_3
_geom_angle
C1 N1 C4 113.19(15)
C1 N1 S1 122.78(14)
C4 N1 S1 121.33(12)
O1 S1 O2 119.87(11)
O1 S1 N1 107.03(9)
O2 S1 N1 105.24(9)
O1 S1 C13 108.66(10)
O2 S1 C13 106.81(9)
N1 S1 C13 108.82(9)
O3 C1 N1 109.02(18)
O3 C1 C2 112.78(19)
N1 C1 C2 100.82(17)
C1 C2 C3 102.80(16)
C7 C3 C2 117.07(16)
C7 C3 C4 116.60(16)
C2 C3 C4 102.49(15)
N1 C4 C5 110.99(15)
N1 C4 C3 101.78(14)
C5 C4 C3 112.53(15)
O4 C5 C6 122.63(19)
O4 C5 C4 120.25(18)
C6 C5 C4 117.11(16)
C8 C7 C12 117.2(2)
C8 C7 C3 120.12(18)
C12 C7 C3 122.5(2)
C9 C8 C7 122.3(2)
C10 C9 C8 120.1(3)
C9 C10 C11 119.5(2)
C10 C11 C12 120.8(2)
C7 C12 C11 120.1(3)
C18 C13 C14 119.9(2)
C18 C13 S1 120.40(16)
C14 C13 S1 119.67(15)
C15 C14 C13 119.42(19)
C14 C15 C16 121.9(2)
C15 C16 C17 117.6(2)
C15 C16 C19 120.9(2)
C17 C16 C19 121.5(2)
C18 C17 C16 121.8(2)
C17 C18 C13 119.3(2)

loop_
_geom_bond_atom_site_label_1
_geom_bond_atom_site_label_2
_geom_bond_distance
N1 C1 1.458(3)
N1 C4 1.475(2)
N1 S1 1.6186(16)
S1 O1 1.4307(16)
S1 O2 1.4378(15)
S1 C13 1.753(2)
O3 C1 1.422(3)
O4 C5 1.203(2)
C1 C2 1.507(3)
C2 C3 1.536(3)
C3 C7 1.508(3)
C3 C4 1.568(3)
C4 C5 1.530(3)
C5 C6 1.483(3)
C7 C8 1.387(3)
C7 C12 1.393(3)
C8 C9 1.371(3)
C9 C10 1.369(4)
C10 C11 1.367(4)
C11 C12 1.400(4)
C13 C18 1.386(3)
C13 C14 1.386(3)
C14 C15 1.370(3)
C15 C16 1.384(3)
C16 C17 1.384(3)
C16 C19 1.505(4)
C17 C18 1.373(3)
